data_2105474
loop_
_publ_author_name
'Tarahhomi, Atekeh'
'Pourayoubi, Mehrdad'
'Golen, James A.'
'Zargaran, Poorya'
'Elahi, Behrouz'
'Rheingold, Arnold L.'
'Leyva Ram\'irez, Marco A.'
'Mancilla Percino, Teresa'

_publ_section_title
;
 Hirshfeld surface analysis of new phosphoramidates
;
_journal_issue 3
_journal_name_full 'Acta Crystallographica Section B'
_journal_page_first 260
_journal_page_last 270
_journal_paper_doi 10.1107/S2052519213009445
_journal_volume 69
_journal_year 2013
_chemical_formula_moiety 'C32 H40 N4 O3 P2'
_chemical_formula_sum 'C32 H40 N4 O3 P2'
_chemical_formula_weight 590.62
_space_group_IT_number 15
_symmetry_cell_setting monoclinic
_symmetry_space_group_name_Hall '-C 2yc'
_symmetry_space_group_name_H-M 'C 1 2/c 1'
_atom_sites_solution_hydrogens geom
_atom_sites_solution_primary direct
_atom_sites_solution_secondary difmap
_audit_creation_method SHELXL-97
_cell_angle_alpha 90.00
_cell_angle_beta 97.341(6)
_cell_angle_gamma 90.00
_cell_formula_units_Z 4
_cell_length_a 19.050(3)
_cell_length_b 8.5308(12)
_cell_length_c 18.821(3)
_cell_measurement_reflns_used 3174
_cell_measurement_temperature 100(2)
_cell_measurement_theta_max 68.50
_cell_measurement_theta_min 32.88
_cell_volume 3033.6(8)
_computing_cell_refinement '<i>SAINT</i> (Bruker, 2005)'
_computing_data_collection '<i>APEX2</i> (Bruker, 2005)'
_computing_data_reduction '<i>SAINT</i> (Bruker, 2005)'
_computing_molecular_graphics '<i>SHELXTL</i> (Sheldrick, 2008)'
_computing_publication_material '<i>SHELXTL</i> (Sheldrick, 2008); <i>enCIFer</i> (Allen <i>et al.</i>, 2004)'
_computing_structure_refinement '<i>SHELXL-97</i> (Sheldrick, 2008)'
_computing_structure_solution '<i>SHELXS-97</i> (Sheldrick, 2008)'
_diffrn_ambient_temperature 100(2)
_diffrn_measured_fraction_theta_full 0.954
_diffrn_measured_fraction_theta_max 0.954
_diffrn_measurement_device_type 'Bruker APEX-II CCD'
_diffrn_measurement_method '\f and \w scans'
_diffrn_radiation_monochromator 'doubly curved mirrors'
_diffrn_radiation_source 'Cu rotating anode'
_diffrn_radiation_type CuK\a
_diffrn_radiation_wavelength 1.54178
_diffrn_reflns_av_R_equivalents 0.0501
_diffrn_reflns_av_sigmaI/netI 0.0346
_diffrn_reflns_limit_h_max 15
_diffrn_reflns_limit_h_min -21
_diffrn_reflns_limit_k_max 10
_diffrn_reflns_limit_k_min -10
_diffrn_reflns_limit_l_max 22
_diffrn_reflns_limit_l_min -22
_diffrn_reflns_number 12338
_diffrn_reflns_theta_full 68.22
_diffrn_reflns_theta_max 68.22
_diffrn_reflns_theta_min 5.69
_exptl_absorpt_coefficient_mu 1.617
_exptl_absorpt_correction_T_max 0.8550
_exptl_absorpt_correction_T_min 0.7380
_exptl_absorpt_correction_type multi-scan
_exptl_absorpt_process_details '<i>SADABS</i> (Sheldrick, 2004)'
_exptl_crystal_colour colorless
_exptl_crystal_density_diffrn 1.293
_exptl_crystal_density_method 'not measured'
_exptl_crystal_description block
_exptl_crystal_F_000 1256
_exptl_crystal_size_max 0.20
_exptl_crystal_size_mid 0.10
_exptl_crystal_size_min 0.10
_refine_diff_density_max 0.306
_refine_diff_density_min -0.330
_refine_ls_extinction_method none
_refine_ls_goodness_of_fit_ref 1.055
_refine_ls_hydrogen_treatment constr
_refine_ls_matrix_type full
_refine_ls_number_parameters 188
_refine_ls_number_reflns 2662
_refine_ls_number_restraints 0
_refine_ls_restrained_S_all 1.055
_refine_ls_R_factor_all 0.0334
_refine_ls_R_factor_gt 0.0332
_refine_ls_shift/su_max 0.000
_refine_ls_shift/su_mean 0.000
_refine_ls_structure_factor_coef Fsqd
_refine_ls_weighting_details 'calc w=1/[\s^2^(Fo^2^)+(0.0337P)^2^+3.5908P] where P=(Fo^2^+2Fc^2^)/3'
_refine_ls_weighting_scheme calc
_refine_ls_wR_factor_gt 0.0848
_refine_ls_wR_factor_ref 0.0850
_reflns_number_gt 2640
_reflns_number_total 2662
_reflns_threshold_expression >2sigma(I)
_cod_data_source_file so5063.cif
_cod_data_source_block V
_cod_original_sg_symbol_H-M C2/c
_cod_database_code 2105474

loop_
_symmetry_equiv_pos_as_xyz
'x, y, z'
'-x, y, -z+1/2'
'x+1/2, y+1/2, z'
'-x+1/2, y+1/2, -z+1/2'
'-x, -y, -z'
'x, -y, z-1/2'
'-x+1/2, -y+1/2, -z'
'x+1/2, -y+1/2, z-1/2'

loop_
_atom_site_type_symbol
_atom_site_label
_atom_site_fract_x
_atom_site_fract_y
_atom_site_fract_z
_atom_site_U_iso_or_equiv
_atom_site_adp_type
_atom_site_calc_flag
_atom_site_refinement_flags
_atom_site_occupancy
_atom_site_symmetry_multiplicity
P P1 0.011654(17) 0.71027(4) 0.176053(16) 0.01157(13) Uani d . 1 1
O O1 -0.04695(5) 0.60378(11) 0.15054(5) 0.0157(2) Uani d . 1 1
O O2 0.0000 0.79683(14) 0.2500 0.0134(3) Uani d S 1 2
N N1 0.08733(6) 0.61642(13) 0.18719(6) 0.0142(3) Uani d . 1 1
N N2 0.02439(6) 0.86483(13) 0.12811(6) 0.0149(3) Uani d . 1 1
C C1 0.08950(7) 0.44947(15) 0.20642(7) 0.0157(3) Uani d . 1 1
H H1B 0.0404 0.4097 0.2043 0.019 Uiso calc R 1 1
H H1C 0.1125 0.4379 0.2563 0.019 Uiso calc R 1 1
C C2 0.12904(7) 0.35087(15) 0.15763(7) 0.0149(3) Uani d . 1 1
C C3 0.11774(7) 0.37084(16) 0.08350(7) 0.0177(3) Uani d . 1 1
H H3A 0.0877 0.4527 0.0634 0.021 Uiso calc R 1 1
C C4 0.15001(8) 0.27189(17) 0.03880(8) 0.0217(3) Uani d . 1 1
H H4A 0.1421 0.2866 -0.0116 0.026 Uiso calc R 1 1
C C5 0.19373(8) 0.15171(17) 0.06763(8) 0.0235(3) Uani d . 1 1
H H5A 0.2154 0.0835 0.0370 0.028 Uiso calc R 1 1
C C6 0.20569(8) 0.13143(17) 0.14134(8) 0.0228(3) Uani d . 1 1
H H6A 0.2358 0.0495 0.1612 0.027 Uiso calc R 1 1
C C7 0.17354(7) 0.23109(16) 0.18622(8) 0.0183(3) Uani d . 1 1
H H7A 0.1821 0.2171 0.2367 0.022 Uiso calc R 1 1
C C8 0.15271(7) 0.70078(17) 0.21266(8) 0.0213(3) Uani d . 1 1
H H8A 0.1931 0.6459 0.1968 0.032 Uiso calc R 1 1
H H8B 0.1586 0.7055 0.2651 0.032 Uiso calc R 1 1
H H8C 0.1501 0.8074 0.1931 0.032 Uiso calc R 1 1
C C9 0.00910(7) 1.02782(15) 0.14534(7) 0.0154(3) Uani d . 1 1
H H9A 0.0402 1.0968 0.1209 0.018 Uiso calc R 1 1
H H9B 0.0218 1.0430 0.1975 0.018 Uiso calc R 1 1
C C10 -0.06688(7) 1.08148(16) 0.12518(6) 0.0144(3) Uani d . 1 1
C C11 -0.07994(8) 1.23960(16) 0.10948(7) 0.0174(3) Uani d . 1 1
H H11A -0.0413 1.3102 0.1102 0.021 Uiso calc R 1 1
C C12 -0.14850(8) 1.29522(17) 0.09286(8) 0.0211(3) Uani d . 1 1
H H12A -0.1565 1.4032 0.0823 0.025 Uiso calc R 1 1
C C13 -0.20529(8) 1.19326(18) 0.09159(8) 0.0211(3) Uani d . 1 1
H H13A -0.2523 1.2307 0.0798 0.025 Uiso calc R 1 1
C C14 -0.19302(8) 1.03562(17) 0.10775(7) 0.0206(3) Uani d . 1 1
H H14A -0.2318 0.9656 0.1075 0.025 Uiso calc R 1 1
C C15 -0.12434(7) 0.98018(16) 0.12429(7) 0.0175(3) Uani d . 1 1
H H15A -0.1165 0.8723 0.1351 0.021 Uiso calc R 1 1
C C16 0.03594(8) 0.83547(17) 0.05376(7) 0.0196(3) Uani d . 1 1
H H16A 0.0740 0.9034 0.0413 0.029 Uiso calc R 1 1
H H16B -0.0077 0.8580 0.0218 0.029 Uiso calc R 1 1
H H16C 0.0492 0.7255 0.0484 0.029 Uiso calc R 1 1

loop_
_atom_site_aniso_label
_atom_site_aniso_U_11
_atom_site_aniso_U_22
_atom_site_aniso_U_33
_atom_site_aniso_U_12
_atom_site_aniso_U_13
_atom_site_aniso_U_23
P1 0.0131(2) 0.00983(19) 0.01208(19) 0.00006(12) 0.00281(13) 0.00041(11)
O1 0.0161(5) 0.0134(5) 0.0177(5) -0.0012(4) 0.0021(4) -0.0003(4)
O2 0.0161(7) 0.0101(6) 0.0147(6) 0.000 0.0044(5) 0.000
N1 0.0143(6) 0.0118(5) 0.0168(5) -0.0002(4) 0.0033(4) -0.0004(4)
N2 0.0197(6) 0.0116(6) 0.0139(5) 0.0008(4) 0.0043(4) 0.0013(4)
C1 0.0174(7) 0.0133(7) 0.0170(6) 0.0026(5) 0.0043(5) 0.0018(5)
C2 0.0118(6) 0.0127(6) 0.0208(7) -0.0028(5) 0.0041(5) -0.0017(5)
C3 0.0169(7) 0.0149(7) 0.0216(7) -0.0030(5) 0.0037(5) -0.0005(5)
C4 0.0233(8) 0.0218(7) 0.0214(7) -0.0080(6) 0.0083(6) -0.0054(6)
C5 0.0194(8) 0.0204(7) 0.0326(8) -0.0043(6) 0.0103(6) -0.0123(6)
C6 0.0157(7) 0.0171(7) 0.0350(8) 0.0019(5) 0.0010(6) -0.0053(6)
C7 0.0156(7) 0.0164(7) 0.0224(7) -0.0004(5) 0.0007(5) -0.0021(5)
C8 0.0147(7) 0.0207(7) 0.0285(8) -0.0003(5) 0.0027(6) -0.0036(6)
C9 0.0191(7) 0.0110(6) 0.0161(6) -0.0026(5) 0.0027(5) 0.0015(5)
C10 0.0188(7) 0.0140(6) 0.0106(6) -0.0011(5) 0.0034(5) -0.0016(5)
C11 0.0224(7) 0.0140(6) 0.0165(6) -0.0018(6) 0.0047(5) -0.0008(5)
C12 0.0283(8) 0.0159(7) 0.0197(7) 0.0056(6) 0.0054(6) 0.0021(5)
C13 0.0191(7) 0.0254(8) 0.0191(7) 0.0053(6) 0.0034(5) -0.0011(6)
C14 0.0184(7) 0.0222(7) 0.0216(7) -0.0030(6) 0.0038(5) -0.0016(6)
C15 0.0219(7) 0.0136(7) 0.0174(6) -0.0012(5) 0.0034(5) 0.0001(5)
C16 0.0264(8) 0.0177(7) 0.0157(7) 0.0020(6) 0.0061(5) 0.0025(5)

loop_
_atom_type_symbol
_atom_type_description
_atom_type_scat_dispersion_real
_atom_type_scat_dispersion_imag
_atom_type_scat_source
C C 0.0181 0.0091 'International Tables Vol C Tables 4.2.6.8 and 6.1.1.4'
H H 0.0000 0.0000 'International Tables Vol C Tables 4.2.6.8 and 6.1.1.4'
N N 0.0311 0.0180 'International Tables Vol C Tables 4.2.6.8 and 6.1.1.4'
O O 0.0492 0.0322 'International Tables Vol C Tables 4.2.6.8 and 6.1.1.4'
P P 0.2955 0.4335 'International Tables Vol C Tables 4.2.6.8 and 6.1.1.4'

loop_
_geom_angle_atom_site_label_1
_geom_angle_atom_site_label_2
_geom_angle_atom_site_label_3
_geom_angle_site_symmetry_3
_geom_angle
O1 P1 O2 . 112.41(5)
O1 P1 N2 . 118.57(6)
O2 P1 N2 . 98.83(6)
O1 P1 N1 . 111.01(6)
O2 P1 N1 . 109.18(4)
N2 P1 N1 . 105.94(6)
P1 O2 P1 2 125.61(8)
C8 N1 C1 . 113.57(11)
C8 N1 P1 . 119.94(9)
C1 N1 P1 . 120.11(9)
C9 N2 C16 . 115.58(10)
C9 N2 P1 . 126.58(9)
C16 N2 P1 . 116.14(9)
N1 C1 C2 . 112.92(11)
N1 C1 H1B . 109.0
C2 C1 H1B . 109.0
N1 C1 H1C . 109.0
C2 C1 H1C . 109.0
H1B C1 H1C . 107.8
C7 C2 C3 . 119.02(13)
C7 C2 C1 . 119.93(12)
C3 C2 C1 . 120.89(12)
C4 C3 C2 . 120.52(13)
C4 C3 H3A . 119.7
C2 C3 H3A . 119.7
C5 C4 C3 . 120.15(14)
C5 C4 H4A . 119.9
C3 C4 H4A . 119.9
C4 C5 C6 . 119.79(13)
C4 C5 H5A . 120.1
C6 C5 H5A . 120.1
C5 C6 C7 . 120.07(14)
C5 C6 H6A . 120.0
C7 C6 H6A . 120.0
C2 C7 C6 . 120.44(14)
C2 C7 H7A . 119.8
C6 C7 H7A . 119.8
N1 C8 H8A . 109.5
N1 C8 H8B . 109.5
H8A C8 H8B . 109.5
N1 C8 H8C . 109.5
H8A C8 H8C . 109.5
H8B C8 H8C . 109.5
N2 C9 C10 . 116.14(11)
N2 C9 H9A . 108.3
C10 C9 H9A . 108.3
N2 C9 H9B . 108.3
C10 C9 H9B . 108.3
H9A C9 H9B . 107.4
C15 C10 C11 . 118.57(13)
C15 C10 C9 . 122.56(12)
C11 C10 C9 . 118.83(12)
C12 C11 C10 . 121.01(13)
C12 C11 H11A . 119.5
C10 C11 H11A . 119.5
C13 C12 C11 . 119.97(13)
C13 C12 H12A . 120.0
C11 C12 H12A . 120.0
C12 C13 C14 . 119.58(14)
C12 C13 H13A . 120.2
C14 C13 H13A . 120.2
C15 C14 C13 . 120.35(14)
C15 C14 H14A . 119.8
C13 C14 H14A . 119.8
C14 C15 C10 . 120.51(13)
C14 C15 H15A . 119.7
C10 C15 H15A . 119.7
N2 C16 H16A . 109.5
N2 C16 H16B . 109.5
H16A C16 H16B . 109.5
N2 C16 H16C . 109.5
H16A C16 H16C . 109.5
H16B C16 H16C . 109.5

loop_
_geom_bond_atom_site_label_1
_geom_bond_atom_site_label_2
_geom_bond_site_symmetry_2
_geom_bond_distance
P1 O1 . 1.4715(10)
P1 O2 . 1.6157(6)
P1 N2 . 1.6333(11)
P1 N1 . 1.6389(11)
O2 P1 2 1.6158(6)
N1 C8 . 1.4650(17)
N1 C1 . 1.4688(17)
N2 C9 . 1.4655(17)
N2 C16 . 1.4656(17)
C1 C2 . 1.5149(18)
C1 H1B . 0.9900
C1 H1C . 0.9900
C2 C7 . 1.3914(19)
C2 C3 . 1.3947(19)
C3 C4 . 1.389(2)
C3 H3A . 0.9500
C4 C5 . 1.387(2)
C4 H4A . 0.9500
C5 C6 . 1.388(2)
C5 H5A . 0.9500
C6 C7 . 1.394(2)
C6 H6A . 0.9500
C7 H7A . 0.9500
C8 H8A . 0.9800
C8 H8B . 0.9800
C8 H8C . 0.9800
C9 C10 . 1.5194(19)
C9 H9A . 0.9900
C9 H9B . 0.9900
C10 C15 . 1.3931(19)
C10 C11 . 1.3964(19)
C11 C12 . 1.387(2)
C11 H11A . 0.9500
C12 C13 . 1.386(2)
C12 H12A . 0.9500
C13 C14 . 1.392(2)
C13 H13A . 0.9500
C14 C15 . 1.388(2)
C14 H14A . 0.9500
C15 H15A . 0.9500
C16 H16A . 0.9800
C16 H16B . 0.9800
C16 H16C . 0.9800

loop_
_geom_torsion_atom_site_label_1
_geom_torsion_atom_site_label_2
_geom_torsion_atom_site_label_3
_geom_torsion_atom_site_label_4
_geom_torsion_site_symmetry_4
_geom_torsion
O1 P1 O2 P1 2 57.39(4)
N2 P1 O2 P1 2 -176.63(4)
N1 P1 O2 P1 2 -66.25(5)
O1 P1 N1 C8 . -179.80(9)
O2 P1 N1 C8 . -55.33(11)
N2 P1 N1 C8 . 50.24(11)
O1 P1 N1 C1 . -29.65(11)
O2 P1 N1 C1 . 94.82(10)
N2 P1 N1 C1 . -159.61(9)
O1 P1 N2 C9 . 107.25(11)
O2 P1 N2 C9 . -14.35(11)
N1 P1 N2 C9 . -127.31(11)
O1 P1 N2 C16 . -57.16(12)
O2 P1 N2 C16 . -178.75(9)
N1 P1 N2 C16 . 68.29(11)
C8 N1 C1 C2 . -79.60(14)
P1 N1 C1 C2 . 128.47(10)
N1 C1 C2 C7 . 139.80(12)
N1 C1 C2 C3 . -44.81(17)
C7 C2 C3 C4 . 0.5(2)
C1 C2 C3 C4 . -174.97(12)
C2 C3 C4 C5 . 0.2(2)
C3 C4 C5 C6 . -0.6(2)
C4 C5 C6 C7 . 0.3(2)
C3 C2 C7 C6 . -0.7(2)
C1 C2 C7 C6 . 174.75(12)
C5 C6 C7 C2 . 0.3(2)
C16 N2 C9 C10 . 81.28(14)
P1 N2 C9 C10 . -83.20(14)
N2 C9 C10 C15 . 30.75(17)
N2 C9 C10 C11 . -151.68(12)
C15 C10 C11 C12 . -0.41(19)
C9 C10 C11 C12 . -178.07(12)
C10 C11 C12 C13 . -0.1(2)
C11 C12 C13 C14 . 0.6(2)
C12 C13 C14 C15 . -0.7(2)
C13 C14 C15 C10 . 0.2(2)
C11 C10 C15 C14 . 0.33(19)
C9 C10 C15 C14 . 177.91(12)
